data_1545058
loop_
_publ_author_name
'Moya-Pizarro, Tomas'
'Salmon, Roger'
'Fournes, Leopold'
'Le Flem, Gilles'
'Wanklyn, Barbara'
'Hagenmuller, Paul'

_publ_section_title
;
 Etudes cristallographiques magnetique et par resonance Mossbauer de la
 variete de haute temperature du pyrophosphate NaFeP2O7
;
_journal_name_full 'Journal of Solid State Chemistry'
_journal_page_first 387
_journal_page_last 397
_journal_paper_doi 10.1016/0022-4596(84)90117-8
_journal_volume 53
_journal_year 1984
_chemical_formula_sum 'Fe Na O7 P2'
_chemical_formula_weight 252.778
_space_group_IT_number 14
_symmetry_cell_setting monoclinic
_symmetry_Int_Tables_number 14
_symmetry_space_group_name_Hall '-P 2ybc'
_symmetry_space_group_name_H-M 'P 1 21/c 1'
_cell_angle_alpha 90.
_cell_angle_beta 111.85(2)
_cell_angle_gamma 90.
_cell_formula_units_Z 4
_cell_length_a 7.298(2)
_cell_length_b 7.847(2)
_cell_length_c 9.536(3)
_cell_volume 506.9(3)
_diffrn_ambient_temperature 300
_diffrn_radiation_probe x-ray
_diffrn_radiation_type MoK\a
_diffrn_radiation_wavelength 0.70926
_exptl_absorpt_coefficient_mu 3.672
_exptl_crystal_density_diffrn 3.312
_exptl_crystal_F_000 492
_refine_ls_number_reflns 1481
_refine_ls_R_factor_gt 0.044
_cod_data_source_file JSSC-1984-53-387-397.cif
_cod_data_source_block NaFeP2O7
_cod_original_sg_symbol_H-M 'P 21/c'
_cod_original_formula_sum 'Na Fe O7 P2'
_cod_database_code 1545058

loop_
_symmetry_equiv_pos_site_id
_symmetry_equiv_pos_as_xyz
1 x,y,z
2 -x,1/2+y,1/2-z
3 -x,-y,-z
4 x,1/2-y,1/2+z

loop_
_atom_site_aniso_label
_atom_site_aniso_U_11
_atom_site_aniso_U_22
_atom_site_aniso_U_33
_atom_site_aniso_U_23
_atom_site_aniso_U_13
_atom_site_aniso_U_12
Fe 0.0032(2) 0.0039(3) 0.0052(2) -0.0003(2) 0.0023(2) 0.0000(2)
P1 0.0030(4) 0.0037(6) 0.0049(4) -0.0003(4) 0.0021(3) -0.0003(4)
P2 0.0030(4) 0.0039(6) 0.0052(4) 0.0005(4) 0.0020(3) -0.0001(4)
O1 0.0033(12) 0.0057(18) 0.0135(15) 0.0010(12) 0.0041(11) -0.0006(11)
O2 0.0123(15) 0.0060(19) 0.0073(14) -0.0016(12) 0.0017(11) 0.0009(12)
O3 0.0062(13) 0.0072(18) 0.0093(14) 0.0022(12) 0.0037(11) -0.0001(11)
O4 0.0112(14) 0.0096(19) 0.0103(14) 0.0001(13) 0.0084(12) 0.0031(13)
O5 0.0046(12) 0.0083(18) 0.0116(15) -0.0044(13) 0.0027(11) -0.0028(12)
O6 0.0120(14) 0.0060(18) 0.0069(13) 0.0011(12) 0.0048(11) -0.0001(12)
O7 0.0080(13) 0.0066(18) 0.0093(14) 0.0030(12) 0.0057(11) 0.0025(12)
Na 0.0154(10) 0.0227(15) 0.0236(12) 0.0099(10) 0.0114(9) 0.0017(10)

loop_
_atom_site_label
_atom_site_type_symbol
_atom_site_thermal_displace_type
_atom_site_fract_x
_atom_site_fract_y
_atom_site_fract_z
_atom_site_occupancy
_atom_site_U_iso_or_equiv
_atom_site_calc_flag
_atom_site_refinement_flags
_atom_site_disorder_assembly
_atom_site_disorder_group
Fe Fe Uani 0.25960(10) 0.00890(10) 0.24930(10) 1.000 0.0039(1) . . . .
P1 P Uani 0.0733(2) 0.2541(2) 0.45560(10) 1.000 0.0037(3) . . . .
P2 P Uani 0.6731(2) 0.2113(2) 0.45470(10) 1.000 0.0039(3) . . . .
O1 O Uani 0.8779(5) 0.1538(5) 0.4417(4) 1.000 0.0072(9) . . . .
O2 O Uani 0.1887(5) 0.2843(5) 0.6199(4) 1.000 0.0091(9) . . . .
O3 O Uani 0.0109(5) 0.4154(5) 0.3630(4) 1.000 0.0073(9) . . . .
O4 O Uani 0.1818(5) 0.1353(5) 0.3911(4) 1.000 0.0091(9) . . . .
O5 O Uani 0.5322(5) 0.0861(5) 0.3497(4) 1.000 0.0083(9) . . . .
O6 O Uani 0.6922(5) 0.2011(5) 0.6168(4) 1.000 0.0079(9) . . . .
O7 O Uani 0.6360(5) 0.3935(5) 0.3978(4) 1.000 0.0073(9) . . . .
Na Na Uani 0.2884(4) 0.4775(4) 0.2944(3) 1.000 0.0194(7) . . . .

loop_
_geom_angle_atom_site_label_1
_geom_angle_atom_site_label_2
_geom_angle_atom_site_label_3
_geom_angle
_geom_angle_site_symmetry_1
_geom_angle_site_symmetry_2
_geom_angle_site_symmetry_3
_geom_angle_publ_flag
O4 Fe O5 90.50(16) . . . yes
O3 Fe O4 94.28(16) 2_545 . . yes
O4 Fe O7 174.10(17) . . 2_645 yes
O4 Fe O6 90.22(16) . . 3_656 yes
O2 Fe O4 86.49(16) 4_554 . . yes
O3 Fe O5 175.10(16) 2_545 . . yes
O5 Fe O7 84.37(16) . . 2_645 yes
O5 Fe O6 92.12(16) . . 3_656 yes
O2 Fe O5 91.91(16) 4_554 . . yes
O3 Fe O7 90.90(16) 2_545 . 2_645 yes
O3 Fe O6 86.82(16) 2_545 . 3_656 yes
O2 Fe O3 89.43(16) 4_554 . 2_545 yes
O6 Fe O7 92.89(16) 3_656 . 2_645 yes
O2 Fe O7 90.75(16) 4_554 . 2_645 yes
O2 Fe O6 174.82(17) 4_554 . 3_656 yes
O2 P1 O3 114.1(2) . . . yes
O2 P1 O4 110.6(2) . . . yes
O1 P1 O2 107.7(2) 1_455 . . yes
O3 P1 O4 111.8(2) . . . yes
O1 P1 O3 107.4(2) 1_455 . . yes
O1 P1 O4 104.6(2) 1_455 . . yes
O1 P2 O5 101.0(2) . . . yes
O1 P2 O6 109.3(2) . . . yes
O1 P2 O7 106.5(2) . . . yes
O5 P2 O6 115.4(2) . . . yes
O5 P2 O7 113.0(2) . . . yes
O6 P2 O7 110.7(2) . . . yes
P1 O1 P2 133.2(3) 1_655 . . yes
Fe O2 P1 134.0(2) 4_555 . . yes
Fe O3 P1 129.9(2) 2_555 . . yes
Fe O4 P1 161.8(2) . . . yes
Fe O5 P2 148.0(3) . . . yes
Fe O6 P2 128.1(2) 3_656 . . yes
Fe O7 P2 127.0(2) 2_655 . . yes

loop_
_geom_bond_atom_site_label_1
_geom_bond_atom_site_label_2
_geom_bond_distance
_geom_bond_site_symmetry_1
_geom_bond_site_symmetry_2
_geom_bond_publ_flag
Fe O4 1.925(4) . . yes
Fe O5 1.955(4) . . yes
Fe O3 2.002(4) . 2_545 yes
Fe O7 2.041(4) . 2_645 yes
Fe O6 2.034(4) . 3_656 yes
Fe O2 1.987(4) . 4_554 yes
P1 O2 1.496(4) . . yes
P1 O3 1.513(4) . . yes
P1 O4 1.496(4) . . yes
P1 O1 1.591(4) . 1_455 yes
P2 O1 1.610(4) . . yes
P2 O5 1.503(4) . . yes
P2 O6 1.502(4) . . yes
P2 O7 1.517(4) . . yes

loop_
_geom_torsion_atom_site_label_1
_geom_torsion_atom_site_label_2
_geom_torsion_atom_site_label_3
_geom_torsion_atom_site_label_4
_geom_torsion
_geom_torsion_site_symmetry_1
_geom_torsion_site_symmetry_2
_geom_torsion_site_symmetry_3
_geom_torsion_site_symmetry_4
_geom_torsion_publ_flag
O4 Fe O5 P2 -17.9(5) . . . . no
O7 Fe O5 P2 159.2(5) 2_645 . . . no
O6 Fe O5 P2 -108.1(5) 3_656 . . . no
O2 Fe O5 P2 68.7(5) 4_554 . . . no
O4 Fe O3 P1 -154.3(3) . . 2_545 2_545 no
O5 Fe O7 P2 132.7(3) . . 2_645 2_645 no
O4 Fe O6 P2 -15.1(3) . . 3_656 3_656 no
O5 Fe O6 P2 75.4(3) . . 3_656 3_656 no
O4 Fe O2 P1 -134.0(4) . . 4_554 4_554 no
O5 Fe O2 P1 135.7(3) . . 4_554 4_554 no
O3 P1 O2 Fe 6.6(4) . . . 4_555 no
O4 P1 O2 Fe 133.7(3) . . . 4_555 no
O1 P1 O2 Fe -112.6(3) 1_455 . . 4_555 no
O2 P1 O3 Fe -115.3(3) . . . 2_555 no
O4 P1 O3 Fe 118.3(3) . . . 2_555 no
O1 P1 O3 Fe 4.0(3) 1_455 . . 2_555 no
O2 P1 O1 P2 77.0(4) . . 1_455 1_455 no
O3 P1 O1 P2 -46.3(4) . . 1_455 1_455 no
O4 P1 O1 P2 -165.3(3) . . 1_455 1_455 no
O5 P2 O1 P1 149.8(3) . . . 1_655 no
O6 P2 O1 P1 -88.1(4) . . . 1_655 no
O7 P2 O1 P1 31.6(4) . . . 1_655 no
O1 P2 O5 Fe -175.5(4) . . . . no
O6 P2 O5 Fe 66.8(5) . . . . no
O7 P2 O5 Fe -62.1(5) . . . . no
O1 P2 O6 Fe -63.4(3) . . . 3_656 no
O5 P2 O6 Fe 49.5(4) . . . 3_656 no
O7 P2 O6 Fe 179.5(3) . . . 3_656 no
O1 P2 O7 Fe 25.0(3) . . . 2_655 no
O5 P2 O7 Fe -84.9(3) . . . 2_655 no
O6 P2 O7 Fe 143.8(3) . . . 2_655 no
